data_7155534
loop_
_publ_author_name
'Abbasov, Mikail E.'
'Hudson, Brandi M.'
'Kong, Weixu'
'Tantillo, Dean J.'
'Romo, Daniel'

_publ_section_title
;
 Enantioselective Diels-Alder-lactamization organocascades employing a
 furan-based diene.
;
_journal_issue 15
_journal_name_full 'Organic &amp; biomolecular chemistry'
_journal_page_first 3179
_journal_page_last 3183
_journal_paper_doi 10.1039/c6ob02738e
_journal_volume 15
_journal_year 2017
_chemical_absolute_configuration ad
_chemical_formula_moiety 'C18 H19 N O7 S'
_chemical_formula_sum 'C18 H19 N O7 S'
_chemical_formula_weight 393.40
_chemical_name_systematic
'Ethyl (1aS,2S,3R,3aR,6aS,6bS)-4-oxo-5-tosyloctahydro-2,6a-epoxyoxireno[2,3-e]isoindole-3-carboxylate'
_chemical_properties_physical Heat-sensitive
_space_group_crystal_system monoclinic
_space_group_IT_number 4
_space_group_name_Hall 'P 2yb'
_space_group_name_H-M_alt 'P 1 21 1'
_symmetry_space_group_name_Hall 'P 2yb'
_symmetry_space_group_name_H-M 'P 1 21 1'
_atom_sites_solution_hydrogens geom
_audit_creation_date 2015-04-08
_audit_creation_method
;
Olex2 1.2-beta
(compiled 2014.10.22 svn.r3046 for OlexSys, GUI svn.r4928)
;
_audit_update_record
;
2016-05-02 deposited with the CCDC.
2017-03-13 downloaded from the CCDC.
;
_cell_angle_alpha 90
_cell_angle_beta 92.069(2)
_cell_angle_gamma 90
_cell_formula_units_Z 4
_cell_length_a 12.8722(5)
_cell_length_b 6.6204(2)
_cell_length_c 20.7083(8)
_cell_measurement_reflns_used 9563
_cell_measurement_temperature 110.15
_cell_measurement_theta_max 60.944
_cell_measurement_theta_min 3.980
_cell_volume 1763.59(11)
_computing_cell_refinement 'SAINT v8.34A (Bruker, 2013)'
_computing_data_reduction 'SAINT v8.34A (Bruker, 2013)'
_computing_molecular_graphics 'Olex2 (Dolomanov et al., 2009)'
_computing_publication_material 'Olex2 (Dolomanov et al., 2009)'
_computing_structure_refinement 'XL (Sheldrick, 2008)'
_diffrn_ambient_temperature 110.15
_diffrn_measured_fraction_theta_full 0.830
_diffrn_measured_fraction_theta_max 0.969
_diffrn_measurement_device_type 'Bruker APEX-II CCD'
_diffrn_measurement_method '\f and \w scans'
_diffrn_radiation_type CuK\a
_diffrn_radiation_wavelength 1.54178
_diffrn_reflns_av_R_equivalents 0.0431
_diffrn_reflns_av_unetI/netI 0.0338
_diffrn_reflns_Laue_measured_fraction_full 0.830
_diffrn_reflns_Laue_measured_fraction_max 0.969
_diffrn_reflns_limit_h_max 14
_diffrn_reflns_limit_h_min -14
_diffrn_reflns_limit_k_max 6
_diffrn_reflns_limit_k_min -7
_diffrn_reflns_limit_l_max 23
_diffrn_reflns_limit_l_min -23
_diffrn_reflns_number 31880
_diffrn_reflns_point_group_measured_fraction_full 0.828
_diffrn_reflns_point_group_measured_fraction_max 0.971
_diffrn_reflns_theta_full 67.679
_diffrn_reflns_theta_max 61.119
_diffrn_reflns_theta_min 2.135
_diffrn_standards_number 0
_exptl_absorpt_coefficient_mu 2.019
_exptl_absorpt_correction_T_max 0.7519
_exptl_absorpt_correction_T_min 0.5733
_exptl_absorpt_correction_type multi-scan
_exptl_absorpt_process_details
;
SADABS-2014/3 (Bruker,2014) was used for absorption correction.
wR2(int) was 0.1118 before and 0.0585 after correction.
The Ratio of minimum to maximum transmission is 0.7625.
The \l/2 correction factor is Not present.
;
_exptl_crystal_colour colourless
_exptl_crystal_colour_primary colourless
_exptl_crystal_density_diffrn 1.482
_exptl_crystal_description needle
_exptl_crystal_F_000 824
_exptl_crystal_recrystallization_method 'Re-crystallisation from solvent'
_exptl_crystal_size_max 0.54
_exptl_crystal_size_mid 0.02
_exptl_crystal_size_min 0.02
_refine_diff_density_max 0.742
_refine_diff_density_min -0.456
_refine_diff_density_rms 0.094
_refine_ls_abs_structure_details
;
 Refined as an inversion twin.
;
_refine_ls_abs_structure_Flack 0.02(2)
_refine_ls_extinction_coef 0.0099(8)
_refine_ls_extinction_expression Fc^*^=kFc[1+0.001xFc^2^\l^3^/sin(2\q)]^-1/4^
_refine_ls_extinction_method SHELXL
_refine_ls_goodness_of_fit_ref 1.116
_refine_ls_hydrogen_treatment constr
_refine_ls_matrix_type full
_refine_ls_number_parameters 515
_refine_ls_number_reflns 5106
_refine_ls_number_restraints 166
_refine_ls_restrained_S_all 1.133
_refine_ls_R_factor_all 0.0428
_refine_ls_R_factor_gt 0.0370
_refine_ls_shift/su_max 0.000
_refine_ls_shift/su_mean 0.000
_refine_ls_structure_factor_coef Fsqd
_refine_ls_weighting_details 'w=1/[\s^2^(Fo^2^)+(0.0726P)^2^+0.4631P] where P=(Fo^2^+2Fc^2^)/3'
_refine_ls_weighting_scheme calc
_refine_ls_wR_factor_gt 0.0966
_refine_ls_wR_factor_ref 0.1092
_reflns_Friedel_coverage 0.822
_reflns_Friedel_fraction_full 0.825
_reflns_Friedel_fraction_max 0.974
_reflns_number_gt 4758
_reflns_number_total 5106
_reflns_threshold_expression 'I > 2\s(I)'
_cod_data_source_file c6ob02738e2.cif
_cod_data_source_block epon
_cod_depositor_comments 'Adding full bibliography for 7155534.cif.'
_cod_database_code 7155534
_shelxl_version_number 2014-3
_shelx_space_group_comment
;
The symmetry employed for this shelxl refinement is uniquely defined
by the following loop, which should always be used as a source of
symmetry information in preference to the above space-group names.
They are only intended as comments.
;
_shelx_estimated_absorpt_t_max 0.961
_shelx_estimated_absorpt_t_min 0.409
_olex2_refinement_description
;
1. Twinned data refinement
 Scales: 0.98(3) 0.02(3)
2. Fixed Uiso
 At 1.2 times of:
  All C(H) groups, All C(H,H) groups
 At 1.5 times of:
  All C(H,H,H) groups
3. Restrained distances
 C11-C10 = C11A-C10A
 1.54 with sigma of 0.02
 O5-C9 \\sim O5A-C9
 with sigma of 0.005
 O5-C10 \\sim O5A-C10A
 with sigma of 0.005
 O5N-C9M \\sim O5M-C9M
 with sigma of 0.005
 O5M-C10M \\sim O5N-C10N
 with sigma of 0.005
 C11M-C10M \\sim C11N-C10N
 with sigma of 0.005
 O5-C11 \\sim O5A-C11A
 with sigma of 0.02
4. Uiso/Uaniso restraints and constraints
C10A \\sim C11A \\sim O5 \\sim C10 \\sim C11 \\sim O5A \\sim O5M \\sim C10M
\\sim C11M \\sim O5N \\sim C10N \\sim C11N \\sim C9 \\sim C9M: within 2A with
sigma of 0.005 and sigma for terminal atoms of 0.01
Uanis(O5) = Uanis(O5A)
Uanis(C11) = Uanis(C11A)
Uanis(O5M) = Uanis(O5N)
Uanis(C10M) = Uanis(C10N)
Uanis(C11M) = Uanis(C11N)
Uanis(O5A) = Uanis(O5)
Uanis(C10A) = Uanis(C10)
5. Same fragment restrains
{O5M, C10M, C11M} sigma for 1-2: 0.005, 1-3: 0.04
as
{O5N, C10N, C11N}
6. Others
 Sof(O5)=Sof(C10)=Sof(H10C)=Sof(H10D)=Sof(C11)=Sof(H11D)=Sof(H11E)=Sof(H11F)=1-
 FVAR(1)
 Sof(O5A)=Sof(C10A)=Sof(H10A)=Sof(H10B)=Sof(C11A)=Sof(H11A)=Sof(H11B)=
 Sof(H11C)=FVAR(1)
 Sof(O5N)=Sof(C10N)=Sof(H10G)=Sof(H10H)=Sof(C11N)=Sof(H11J)=Sof(H11K)=
 Sof(H11L)=1-FVAR(2)
 Sof(O5M)=Sof(C10M)=Sof(H10E)=Sof(H10F)=Sof(C11M)=Sof(H11G)=Sof(H11H)=
 Sof(H11I)=FVAR(2)
7.a Ternary CH refined with riding coordinates:
 C2(H2), C5(H5), C6(H6), C7(H7), C8(H8), C2M(H2M), C5M(H5M), C6M(H6M),
 C7M(H7M), C8M(H8M)
7.b Secondary CH2 refined with riding coordinates:
 C4(H4A,H4B), C10A(H10A,H10B), C10(H10C,H10D), C4M(H4MA,H4MB), C10M(H10E,H10F),
  C10N(H10G,H10H)
7.c Aromatic/amide H refined with riding coordinates:
 C13(H13), C14(H14), C16(H16), C17(H17), C13M(H13M), C14M(H14M), C16M(H16M),
 C17M(H17M)
7.d Idealised Me refined as rotating group:
 C11A(H11A,H11B,H11C), C11(H11D,H11E,H11F), C18(H18A,H18B,H18C), C11M(H11G,
 H11H,H11I), C11N(H11J,H11K,H11L), C18M(H18D,H18E,H18F)
;
_olex2_submission_special_instructions 'No special instructions were received'
_solvent_exptl_crystal_recrystallization_method dichloromethane

loop_
_space_group_symop_operation_xyz
'x, y, z'
'-x, y+1/2, -z'

loop_
_atom_site_label
_atom_site_type_symbol
_atom_site_fract_x
_atom_site_fract_y
_atom_site_fract_z
_atom_site_U_iso_or_equiv
_atom_site_adp_type
_atom_site_occupancy
_atom_site_site_symmetry_order
_atom_site_calc_flag
_atom_site_refinement_flags_posn
_atom_site_refinement_flags_adp
_atom_site_refinement_flags_occupancy
_atom_site_disorder_assembly
_atom_site_disorder_group
S1 S 0.99188(7) -0.06630(17) 0.62446(5) 0.0171(3) Uani 1 1 d . . . . .
O1 O 0.8844(3) 0.2066(5) 0.52523(16) 0.0272(8) Uani 1 1 d . . . . .
O2 O 0.6770(2) -0.2054(5) 0.54511(15) 0.0228(8) Uani 1 1 d . . . . .
O3 O 0.6245(2) -0.5170(5) 0.48452(16) 0.0239(8) Uani 1 1 d . . . . .
O4 O 0.5750(3) 0.0680(6) 0.36560(18) 0.0366(9) Uani 1 1 d . . . . .
O6 O 1.0712(2) 0.0522(5) 0.59742(15) 0.0234(7) Uani 1 1 d . . . . .
O7 O 1.0157(2) -0.2589(5) 0.65278(15) 0.0235(8) Uani 1 1 d . . . . .
N1 N 0.9024(3) -0.1169(6) 0.56740(17) 0.0179(9) Uani 1 1 d . . . . .
C1 C 0.8648(3) 0.0266(8) 0.5232(2) 0.0191(10) Uani 1 1 d . . . . .
C2 C 0.7955(3) -0.0843(7) 0.4741(2) 0.0169(9) Uani 1 1 d . . . . .
H2 H 0.8333 -0.1173 0.4341 0.020 Uiso 1 1 calc R . . . .
C3 C 0.7664(3) -0.2765(7) 0.5114(2) 0.0175(10) Uani 1 1 d . . . . .
C4 C 0.8564(3) -0.3222(7) 0.5582(2) 0.0194(10) Uani 1 1 d . . . . .
H4A H 0.8321 -0.3783 0.5993 0.023 Uiso 1 1 calc R . . . .
H4B H 0.9064 -0.4171 0.5393 0.023 Uiso 1 1 calc R . . . .
C5 C 0.6885(3) 0.0125(7) 0.4581(2) 0.0220(10) Uani 1 1 d . . . . .
H5 H 0.6834 0.1429 0.4821 0.026 Uiso 1 1 calc R . . . .
C6 C 0.6159(3) -0.1452(7) 0.4890(2) 0.0223(11) Uani 1 1 d . . . . .
H6 H 0.5448 -0.0941 0.4982 0.027 Uiso 1 1 calc R . . . .
C7 C 0.6177(3) -0.3332(8) 0.4472(2) 0.0227(10) Uani 1 1 d . . . . .
H7 H 0.5880 -0.3327 0.4019 0.027 Uiso 1 1 calc R . . . .
C8 C 0.7187(3) -0.4270(7) 0.4633(2) 0.0191(10) Uani 1 1 d . . . . .
H8 H 0.7610 -0.4920 0.4295 0.023 Uiso 1 1 calc R . . . .
C9 C 0.6624(4) 0.0503(8) 0.3871(3) 0.0282(11) Uani 1 1 d D U . . .
O5A O 0.7471(9) 0.139(3) 0.3636(7) 0.0342(12) Uani 0.253(10) 1 d D U P A 2
C10A C 0.7267(18) 0.192(4) 0.2962(9) 0.0395(16) Uani 0.253(10) 1 d D U P A 2
H10A H 0.7819 0.2805 0.2799 0.047 Uiso 0.253(10) 1 calc R . P A 2
H10B H 0.6586 0.2603 0.2900 0.047 Uiso 0.253(10) 1 calc R . P A 2
C11A C 0.727(3) -0.011(6) 0.2637(13) 0.060(2) Uani 0.253(10) 1 d D U P A 2
H11A H 0.7943 -0.0765 0.2718 0.090 Uiso 0.253(10) 1 calc GR . P A 2
H11B H 0.7141 0.0062 0.2171 0.090 Uiso 0.253(10) 1 calc GR . P A 2
H11C H 0.6718 -0.0955 0.2811 0.090 Uiso 0.253(10) 1 calc GR . P A 2
O5 O 0.7476(3) 0.0508(11) 0.3503(2) 0.0342(12) Uani 0.747(10) 1 d D U P A 1
C10 C 0.7346(7) 0.0737(16) 0.2806(4) 0.0395(16) Uani 0.747(10) 1 d D U P A 1
H10C H 0.7961 0.1386 0.2621 0.047 Uiso 0.747(10) 1 calc R . P A 1
H10D H 0.6718 0.1535 0.2687 0.047 Uiso 0.747(10) 1 calc R . P A 1
C11 C 0.7232(8) -0.148(2) 0.2582(4) 0.060(2) Uani 0.747(10) 1 d D U P A 1
H11D H 0.7182 -0.1528 0.2109 0.090 Uiso 0.747(10) 1 calc GR . P A 1
H11E H 0.6603 -0.2063 0.2759 0.090 Uiso 0.747(10) 1 calc GR . P A 1
H11F H 0.7841 -0.2255 0.2737 0.090 Uiso 0.747(10) 1 calc GR . P A 1
C12 C 0.9299(3) 0.0823(7) 0.6820(2) 0.0173(10) Uani 1 1 d . . . . .
C13 C 0.9574(3) 0.2847(7) 0.6887(2) 0.0218(10) Uani 1 1 d . . . . .
H13 H 1.0036 0.3464 0.6599 0.026 Uiso 1 1 calc R . . . .
C14 C 0.9155(4) 0.3937(7) 0.7384(2) 0.0220(11) Uani 1 1 d . . . . .
H14 H 0.9339 0.5318 0.7436 0.026 Uiso 1 1 calc R . . . .
C15 C 0.8471(4) 0.3071(8) 0.7812(2) 0.0240(11) Uani 1 1 d . . . . .
C16 C 0.8189(3) 0.1077(8) 0.7717(2) 0.0221(11) Uani 1 1 d . . . . .
H16 H 0.7700 0.0480 0.7992 0.027 Uiso 1 1 calc R . . . .
C17 C 0.8604(3) -0.0081(7) 0.7226(2) 0.0190(10) Uani 1 1 d . . . . .
H17 H 0.8415 -0.1459 0.7171 0.023 Uiso 1 1 calc R . . . .
C18 C 0.8050(4) 0.4274(10) 0.8356(2) 0.0372(13) Uani 1 1 d . . . . .
H18A H 0.7576 0.3432 0.8599 0.056 Uiso 1 1 calc GR . . . .
H18B H 0.7673 0.5451 0.8181 0.056 Uiso 1 1 calc GR . . . .
H18C H 0.8625 0.4729 0.8643 0.056 Uiso 1 1 calc GR . . . .
S1M S 0.45811(8) 0.94708(19) 0.87746(5) 0.0223(3) Uani 1 1 d . . . . .
O1M O 0.5708(3) 1.2675(5) 0.96468(16) 0.0257(8) Uani 1 1 d . . . . .
O2M O 0.7897(2) 0.9359(5) 0.92118(14) 0.0215(7) Uani 1 1 d . . . . .
O3M O 0.8924(2) 0.6465(5) 0.96921(16) 0.0275(8) Uani 1 1 d . . . . .
O4M O 0.8133(3) 1.0524(6) 1.12517(17) 0.0386(9) Uani 1 1 d . . . . .
O6M O 0.3872(2) 1.0870(6) 0.90336(16) 0.0304(9) Uani 1 1 d . . . . .
O7M O 0.4286(3) 0.7413(5) 0.86697(17) 0.0305(8) Uani 1 1 d . . . . .
N1M N 0.5611(3) 0.9356(6) 0.92780(16) 0.0191(8) Uani 1 1 d . . . . .
C1M C 0.6011(3) 1.0941(8) 0.9658(2) 0.0193(10) Uani 1 1 d . . . . .
C2M C 0.6895(3) 1.0075(7) 1.0078(2) 0.0192(10) Uani 1 1 d . . . . .
H2M H 0.6664 0.9621 1.0510 0.023 Uiso 1 1 calc R . . . .
C3M C 0.7243(3) 0.8302(7) 0.9652(2) 0.0162(9) Uani 1 1 d . . . . .
C4M C 0.6275(3) 0.7525(7) 0.9310(2) 0.0206(10) Uani 1 1 d . . . . .
H4MA H 0.6421 0.7018 0.8873 0.025 Uiso 1 1 calc R . . . .
H4MB H 0.5948 0.6435 0.9560 0.025 Uiso 1 1 calc R . . . .
C5M C 0.7885(4) 1.1407(7) 1.0125(2) 0.0209(11) Uani 1 1 d . . . . .
H5M H 0.7740 1.2763 0.9929 0.025 Uiso 1 1 calc R . . . .
C6M C 0.8619(3) 1.0173(7) 0.9690(2) 0.0216(10) Uani 1 1 d . . . . .
H6M H 0.9202 1.0969 0.9511 0.026 Uiso 1 1 calc R . . . .
C7M C 0.8957(3) 0.8301(8) 1.0070(2) 0.0254(11) Uani 1 1 d . . . . .
H7M H 0.9407 0.8411 1.0473 0.030 Uiso 1 1 calc R . . . .
C8M C 0.8019(3) 0.7005(7) 1.0045(2) 0.0190(10) Uani 1 1 d . . . . .
H8M H 0.7804 0.6213 1.0430 0.023 Uiso 1 1 calc R . . . .
C9M C 0.8319(3) 1.1647(8) 1.0813(2) 0.0238(10) Uani 1 1 d D U . . .
O5M O 0.896(3) 1.318(4) 1.0853(11) 0.0358(9) Uani 0.640(17) 1 d D U P B 1
C10M C 0.9379(15) 1.358(2) 1.1503(10) 0.0421(16) Uani 0.640(17) 1 d D U P B 1
H10E H 0.9410 1.2298 1.1752 0.051 Uiso 0.640(17) 1 calc R . P B 1
H10F H 1.0094 1.4118 1.1483 0.051 Uiso 0.640(17) 1 calc R . P B 1
C11M C 0.8725(10) 1.502(2) 1.1827(5) 0.055(2) Uani 0.640(17) 1 d D U P B 1
H11G H 0.8670 1.6261 1.1571 0.083 Uiso 0.640(17) 1 calc GR . P B 1
H11H H 0.9034 1.5331 1.2255 0.083 Uiso 0.640(17) 1 calc GR . P B 1
H11I H 0.8032 1.4441 1.1874 0.083 Uiso 0.640(17) 1 calc GR . P B 1
O5N O 0.894(5) 1.321(7) 1.0864(19) 0.0358(9) Uani 0.360(17) 1 d D U P B 2
C10N C 0.947(3) 1.378(4) 1.1471(19) 0.0421(16) Uani 0.360(17) 1 d D U P B 2
H10G H 0.9333 1.2748 1.1804 0.051 Uiso 0.360(17) 1 calc R . P B 2
H10H H 1.0230 1.3836 1.1414 0.051 Uiso 0.360(17) 1 calc R . P B 2
C11N C 0.9097(19) 1.573(4) 1.1677(10) 0.055(2) Uani 0.360(17) 1 d D U P B 2
H11J H 0.9165 1.6713 1.1327 0.083 Uiso 0.360(17) 1 calc GR . P B 2
H11K H 0.9509 1.6183 1.2058 0.083 Uiso 0.360(17) 1 calc GR . P B 2
H11L H 0.8365 1.5623 1.1787 0.083 Uiso 0.360(17) 1 calc GR . P B 2
C12M C 0.5077(3) 1.0437(7) 0.8060(2) 0.0196(10) Uani 1 1 d . . . . .
C13M C 0.5293(4) 1.2493(8) 0.8005(2) 0.0241(11) Uani 1 1 d . . . . .
H13M H 0.5148 1.3394 0.8348 0.029 Uiso 1 1 calc R . . . .
C14M C 0.5719(4) 1.3197(8) 0.7449(2) 0.0254(11) Uani 1 1 d . . . . .
H14M H 0.5878 1.4593 0.7415 0.030 Uiso 1 1 calc R . . . .
C15M C 0.5926(3) 1.1908(8) 0.6931(2) 0.0236(11) Uani 1 1 d . . . . .
C16M C 0.5681(3) 0.9894(8) 0.6989(2) 0.0247(11) Uani 1 1 d . . . . .
H16M H 0.5802 0.9008 0.6639 0.030 Uiso 1 1 calc R . . . .
C17M C 0.5258(3) 0.9117(8) 0.7550(2) 0.0243(11) Uani 1 1 d . . . . .
H17M H 0.5096 0.7722 0.7583 0.029 Uiso 1 1 calc R . . . .
C18M C 0.6436(4) 1.2727(9) 0.6343(2) 0.0301(12) Uani 1 1 d . . . . .
H18D H 0.7177 1.2948 0.6442 0.045 Uiso 1 1 calc GR . . . .
H18E H 0.6108 1.4010 0.6216 0.045 Uiso 1 1 calc GR . . . .
H18F H 0.6354 1.1757 0.5987 0.045 Uiso 1 1 calc GR . . . .

loop_
_atom_site_aniso_label
_atom_site_aniso_U_11
_atom_site_aniso_U_22
_atom_site_aniso_U_33
_atom_site_aniso_U_23
_atom_site_aniso_U_13
_atom_site_aniso_U_12
S1 0.0140(5) 0.0164(6) 0.0211(6) -0.0005(4) 0.0023(4) 0.0001(4)
O1 0.0339(19) 0.015(2) 0.032(2) -0.0001(14) -0.0048(15) -0.0055(14)
O2 0.0175(16) 0.026(2) 0.0257(18) -0.0003(14) 0.0095(14) 0.0035(13)
O3 0.0128(14) 0.022(2) 0.0370(19) 0.0055(14) 0.0028(13) -0.0026(12)
O4 0.0229(18) 0.043(2) 0.043(2) 0.0008(18) -0.0095(16) 0.0002(17)
O6 0.0169(15) 0.024(2) 0.0300(18) -0.0037(14) 0.0089(13) -0.0030(13)
O7 0.0192(16) 0.022(2) 0.0290(18) 0.0010(13) -0.0001(14) 0.0036(13)
N1 0.0186(19) 0.017(2) 0.018(2) 0.0003(14) 0.0020(16) -0.0056(14)
C1 0.016(2) 0.023(3) 0.019(2) -0.0001(19) 0.0054(18) -0.0005(19)
C2 0.019(2) 0.013(3) 0.019(2) -0.0012(18) 0.0050(17) -0.0006(18)
C3 0.015(2) 0.016(3) 0.022(2) -0.0003(17) 0.0078(19) 0.0028(17)
C4 0.019(2) 0.017(3) 0.023(2) 0.0022(19) 0.0003(19) -0.0027(19)
C5 0.020(2) 0.010(2) 0.036(3) 0.0000(19) 0.000(2) 0.0026(17)
C6 0.014(2) 0.016(3) 0.038(3) 0.001(2) 0.003(2) 0.0066(17)
C7 0.017(2) 0.021(3) 0.031(3) 0.001(2) 0.004(2) 0.0005(19)
C8 0.014(2) 0.020(3) 0.024(2) 0.0006(19) 0.0061(18) -0.0016(18)
C9 0.025(2) 0.021(3) 0.038(3) 0.012(2) -0.003(2) -0.004(2)
O5A 0.0279(17) 0.042(3) 0.032(2) 0.018(2) -0.0033(16) -0.009(2)
C10A 0.032(2) 0.052(4) 0.034(3) 0.012(3) -0.002(2) -0.010(3)
C11A 0.054(4) 0.078(6) 0.048(4) 0.003(4) 0.006(3) -0.003(5)
O5 0.0279(17) 0.042(3) 0.032(2) 0.018(2) -0.0033(16) -0.009(2)
C10 0.032(2) 0.052(4) 0.034(3) 0.012(3) -0.002(2) -0.010(3)
C11 0.054(4) 0.078(6) 0.048(4) 0.003(4) 0.006(3) -0.003(5)
C12 0.013(2) 0.022(3) 0.017(2) 0.0025(18) -0.0030(18) -0.0014(18)
C13 0.021(2) 0.023(3) 0.022(2) 0.005(2) 0.0024(19) -0.0019(19)
C14 0.029(2) 0.010(3) 0.028(3) -0.0032(17) 0.005(2) 0.0002(18)
C15 0.025(2) 0.025(3) 0.022(3) -0.0004(19) -0.002(2) 0.005(2)
C16 0.021(2) 0.029(3) 0.017(2) 0.0035(19) 0.0022(19) -0.0025(19)
C17 0.020(2) 0.019(3) 0.019(2) 0.0021(17) 0.0004(18) 0.0007(17)
C18 0.040(3) 0.043(4) 0.030(3) -0.010(3) 0.012(2) -0.002(3)
S1M 0.0170(5) 0.0275(7) 0.0227(6) 0.0036(5) 0.0021(4) -0.0012(5)
O1M 0.0325(18) 0.015(2) 0.0296(18) 0.0004(14) 0.0029(15) 0.0075(14)
O2M 0.0233(15) 0.0236(18) 0.0181(15) -0.0003(14) 0.0071(12) -0.0068(15)
O3M 0.0206(16) 0.025(2) 0.037(2) -0.0118(15) 0.0037(15) 0.0059(14)
O4M 0.063(2) 0.028(2) 0.0244(19) 0.0056(16) -0.0021(17) -0.0134(18)
O6M 0.0167(16) 0.045(2) 0.0300(19) 0.0082(16) 0.0070(14) 0.0088(15)
O7M 0.0307(18) 0.028(2) 0.0328(19) 0.0056(15) -0.0025(15) -0.0104(15)
N1M 0.0197(18) 0.019(2) 0.0185(19) 0.0007(17) 0.0031(14) 0.0037(17)
C1M 0.022(2) 0.020(3) 0.017(2) -0.0011(18) 0.0075(19) 0.0012(19)
C2M 0.021(2) 0.013(3) 0.025(2) 0.0001(18) 0.0040(19) 0.0013(17)
C3M 0.020(2) 0.010(2) 0.020(2) 0.0010(17) 0.0059(19) 0.0002(18)
C4M 0.021(2) 0.017(3) 0.024(2) -0.0003(19) 0.003(2) 0.0021(18)
C5M 0.025(2) 0.017(3) 0.021(3) 0.0022(18) 0.002(2) -0.0032(19)
C6M 0.021(2) 0.022(3) 0.022(2) -0.0034(19) 0.004(2) -0.0075(19)
C7M 0.019(2) 0.026(3) 0.030(3) -0.008(2) 0.001(2) 0.003(2)
C8M 0.019(2) 0.013(3) 0.025(3) -0.0020(18) 0.0035(19) 0.0028(18)
C9M 0.025(2) 0.025(3) 0.021(2) -0.003(2) -0.0015(19) -0.0010(19)
O5M 0.0358(18) 0.043(2) 0.0271(16) 0.0110(15) -0.0152(14) -0.0192(17)
C10M 0.044(3) 0.053(3) 0.028(2) 0.014(3) -0.021(2) -0.025(3)
C11M 0.077(5) 0.054(5) 0.033(4) 0.002(4) -0.028(4) -0.030(4)
O5N 0.0358(18) 0.043(2) 0.0271(16) 0.0110(15) -0.0152(14) -0.0192(17)
C10N 0.044(3) 0.053(3) 0.028(2) 0.014(3) -0.021(2) -0.025(3)
C11N 0.077(5) 0.054(5) 0.033(4) 0.002(4) -0.028(4) -0.030(4)
C12M 0.020(2) 0.018(3) 0.021(2) 0.0015(18) -0.0002(18) 0.0014(19)
C13M 0.030(3) 0.021(3) 0.022(2) -0.0038(19) 0.002(2) 0.006(2)
C14M 0.031(3) 0.015(3) 0.030(3) 0.002(2) 0.006(2) 0.001(2)
C15M 0.017(2) 0.032(3) 0.021(3) 0.002(2) -0.0020(19) 0.003(2)
C16M 0.022(2) 0.029(3) 0.022(2) -0.0035(19) 0.0017(19) 0.005(2)
C17M 0.021(2) 0.024(3) 0.028(3) -0.001(2) -0.0017(19) 0.001(2)
C18M 0.027(3) 0.037(3) 0.027(3) 0.009(2) 0.005(2) 0.005(2)

loop_
_atom_type_symbol
_atom_type_description
_atom_type_scat_dispersion_real
_atom_type_scat_dispersion_imag
_atom_type_scat_source
C C 0.0181 0.0091 'International Tables Vol C Tables 4.2.6.8 and 6.1.1.4'
H H 0.0000 0.0000 'International Tables Vol C Tables 4.2.6.8 and 6.1.1.4'
N N 0.0311 0.0180 'International Tables Vol C Tables 4.2.6.8 and 6.1.1.4'
O O 0.0492 0.0322 'International Tables Vol C Tables 4.2.6.8 and 6.1.1.4'
S S 0.3331 0.5567 'International Tables Vol C Tables 4.2.6.8 and 6.1.1.4'

loop_
_geom_angle_atom_site_label_1
_geom_angle_atom_site_label_2
_geom_angle_atom_site_label_3
_geom_angle
O6 S1 O7 120.47(19)
O6 S1 N1 108.81(18)
O6 S1 C12 108.0(2)
O7 S1 N1 104.22(19)
O7 S1 C12 108.5(2)
N1 S1 C12 106.04(19)
C6 O2 C3 97.0(3)
C8 O3 C7 61.4(3)
C1 N1 S1 123.2(3)
C1 N1 C4 114.2(4)
C4 N1 S1 122.6(3)
O1 C1 N1 125.2(4)
O1 C1 C2 127.8(4)
N1 C1 C2 107.0(4)
C1 C2 H2 111.7
C1 C2 C3 102.2(4)
C1 C2 C5 116.2(4)
C3 C2 H2 111.7
C3 C2 C5 102.6(3)
C5 C2 H2 111.7
O2 C3 C2 100.7(3)
O2 C3 C4 111.1(4)
O2 C3 C8 102.7(3)
C4 C3 C2 106.9(4)
C4 C3 C8 124.7(4)
C8 C3 C2 108.2(4)
N1 C4 C3 101.0(4)
N1 C4 H4A 111.6
N1 C4 H4B 111.6
C3 C4 H4A 111.6
C3 C4 H4B 111.6
H4A C4 H4B 109.4
C2 C5 H5 108.9
C2 C5 C6 100.2(4)
C6 C5 H5 108.9
C9 C5 C2 116.2(4)
C9 C5 H5 108.9
C9 C5 C6 113.3(4)
O2 C6 C5 101.5(3)
O2 C6 H6 114.7
O2 C6 C7 102.4(4)
C5 C6 H6 114.7
C7 C6 C5 107.1(4)
C7 C6 H6 114.7
O3 C7 C6 112.8(4)
O3 C7 H7 121.3
O3 C7 C8 59.0(3)
C6 C7 H7 121.3
C8 C7 C6 104.4(4)
C8 C7 H7 121.3
O3 C8 C3 113.4(4)
O3 C8 C7 59.6(3)
O3 C8 H8 121.5
C3 C8 H8 121.5
C7 C8 C3 101.8(4)
C7 C8 H8 121.5
O4 C9 C5 123.2(5)
O4 C9 O5A 125.7(8)
O4 C9 O5 123.8(5)
O5A C9 C5 105.5(7)
O5 C9 C5 112.9(4)
C9 O5A C10A 109.4(12)
O5A C10A H10A 111.3
O5A C10A H10B 111.3
O5A C10A C11A 102.2(16)
H10A C10A H10B 109.2
C11A C10A H10A 111.3
C11A C10A H10B 111.3
C10A C11A H11A 109.5
C10A C11A H11B 109.5
C10A C11A H11C 109.5
H11A C11A H11B 109.5
H11A C11A H11C 109.5
H11B C11A H11C 109.5
C9 O5 C10 119.4(5)
O5 C10 H10C 111.4
O5 C10 H10D 111.4
O5 C10 C11 101.8(7)
H10C C10 H10D 109.3
C11 C10 H10C 111.4
C11 C10 H10D 111.4
C10 C11 H11D 109.5
C10 C11 H11E 109.5
C10 C11 H11F 109.5
H11D C11 H11E 109.5
H11D C11 H11F 109.5
H11E C11 H11F 109.5
C13 C12 S1 119.2(3)
C17 C12 S1 119.2(4)
C17 C12 C13 121.5(4)
C12 C13 H13 120.9
C14 C13 C12 118.2(4)
C14 C13 H13 120.9
C13 C14 H14 119.0
C13 C14 C15 122.1(5)
C15 C14 H14 119.0
C14 C15 C18 120.9(5)
C16 C15 C14 118.1(4)
C16 C15 C18 121.0(5)
C15 C16 H16 119.2
C15 C16 C17 121.5(4)
C17 C16 H16 119.2
C12 C17 C16 118.6(4)
C12 C17 H17 120.7
C16 C17 H17 120.7
C15 C18 H18A 109.5
C15 C18 H18B 109.5
C15 C18 H18C 109.5
H18A C18 H18B 109.5
H18A C18 H18C 109.5
H18B C18 H18C 109.5
O6M S1M O7M 120.6(2)
O6M S1M N1M 107.6(2)
O6M S1M C12M 109.9(2)
O7M S1M N1M 104.7(2)
O7M S1M C12M 108.8(2)
N1M S1M C12M 103.9(2)
C6M O2M C3M 97.1(3)
C8M O3M C7M 61.7(3)
C1M N1M S1M 126.0(3)
C1M N1M C4M 112.9(3)
C4M N1M S1M 120.8(3)
O1M C1M N1M 126.0(4)
O1M C1M C2M 127.0(4)
N1M C1M C2M 107.0(4)
C1M C2M H2M 112.7
C1M C2M C3M 100.7(4)
C1M C2M C5M 114.7(4)
C3M C2M H2M 112.7
C3M C2M C5M 102.3(3)
C5M C2M H2M 112.7
O2M C3M C2M 100.4(3)
O2M C3M C4M 111.2(4)
O2M C3M C8M 103.0(3)
C4M C3M C2M 106.1(4)
C4M C3M C8M 125.0(4)
C8M C3M C2M 108.7(4)
N1M C4M C3M 102.0(4)
N1M C4M H4MA 111.4
N1M C4M H4MB 111.4
C3M C4M H4MA 111.4
C3M C4M H4MB 111.4
H4MA C4M H4MB 109.2
C2M C5M H5M 110.1
C2M C5M C6M 100.3(4)
C6M C5M H5M 110.1
C9M C5M C2M 113.1(4)
C9M C5M H5M 110.1
C9M C5M C6M 112.7(4)
O2M C6M C5M 101.8(3)
O2M C6M H6M 114.6
O2M C6M C7M 102.5(4)
C5M C6M H6M 114.6
C7M C6M C5M 107.2(4)
C7M C6M H6M 114.6
O3M C7M C6M 113.7(4)
O3M C7M H7M 121.2
O3M C7M C8M 59.1(3)
C6M C7M H7M 121.2
C8M C7M C6M 103.6(4)
C8M C7M H7M 121.2
O3M C8M C3M 113.1(4)
O3M C8M C7M 59.2(3)
O3M C8M H8M 121.6
C3M C8M H8M 121.6
C7M C8M C3M 102.1(4)
C7M C8M H8M 121.6
O4M C9M C5M 124.4(4)
O4M C9M O5M 125.0(13)
O4M C9M O5N 124(2)
O5M C9M C5M 110.5(12)
O5N C9M C5M 111(2)
C9M O5M C10M 114.0(17)
O5M C10M H10E 109.6
O5M C10M H10F 109.6
H10E C10M H10F 108.1
C11M C10M O5M 110.2(15)
C11M C10M H10E 109.6
C11M C10M H10F 109.6
C10M C11M H11G 109.5
C10M C11M H11H 109.5
C10M C11M H11I 109.5
H11G C11M H11H 109.5
H11G C11M H11I 109.5
H11H C11M H11I 109.5
C9M O5N C10N 122(3)
O5N C10N H10G 109.8
O5N C10N H10H 109.8
H10G C10N H10H 108.2
C11N C10N O5N 110(2)
C11N C10N H10G 109.8
C11N C10N H10H 109.8
C10N C11N H11J 109.5
C10N C11N H11K 109.5
C10N C11N H11L 109.5
H11J C11N H11K 109.5
H11J C11N H11L 109.5
H11K C11N H11L 109.5
C13M C12M S1M 120.3(4)
C13M C12M C17M 120.7(4)
C17M C12M S1M 119.1(4)
C12M C13M H13M 120.5
C14M C13M C12M 119.0(4)
C14M C13M H13M 120.5
C13M C14M H14M 119.1
C13M C14M C15M 121.8(5)
C15M C14M H14M 119.1
C14M C15M C18M 120.0(5)
C16M C15M C14M 118.2(4)
C16M C15M C18M 121.8(5)
C15M C16M H16M 119.1
C15M C16M C17M 121.7(4)
C17M C16M H16M 119.1
C12M C17M C16M 118.6(5)
C12M C17M H17M 120.7
C16M C17M H17M 120.7
C15M C18M H18D 109.5
C15M C18M H18E 109.5
C15M C18M H18F 109.5
H18D C18M H18E 109.5
H18D C18M H18F 109.5
H18E C18M H18F 109.5

loop_
_geom_bond_atom_site_label_1
_geom_bond_atom_site_label_2
_geom_bond_distance
S1 O6 1.419(3)
S1 O7 1.432(3)
S1 N1 1.654(4)
S1 C12 1.758(5)
O1 C1 1.218(6)
O2 C3 1.446(5)
O2 C6 1.436(6)
O3 C7 1.443(6)
O3 C8 1.434(5)
O4 C9 1.200(6)
N1 C1 1.394(6)
N1 C4 1.492(6)
C1 C2 1.518(6)
C2 H2 1.0000
C2 C3 1.542(6)
C2 C5 1.545(6)
C3 C4 1.514(6)
C3 C8 1.522(6)
C4 H4A 0.9900
C4 H4B 0.9900
C5 H5 1.0000
C5 C6 1.555(7)
C5 C9 1.516(7)
C6 H6 1.0000
C6 C7 1.517(7)
C7 H7 1.0000
C7 C8 1.468(6)
C8 H8 1.0000
C9 O5A 1.346(8)
C9 O5 1.359(6)
O5A C10A 1.454(10)
C10A H10A 0.9900
C10A H10B 0.9900
C10A C11A 1.50(2)
C11A H11A 0.9800
C11A H11B 0.9800
C11A H11C 0.9800
O5 C10 1.455(9)
C10 H10C 0.9900
C10 H10D 0.9900
C10 C11 1.544(13)
C11 H11D 0.9800
C11 H11E 0.9800
C11 H11F 0.9800
C12 C13 1.391(7)
C12 C17 1.386(6)
C13 H13 0.9500
C13 C14 1.382(7)
C14 H14 0.9500
C14 C15 1.394(7)
C15 C16 1.382(7)
C15 C18 1.497(7)
C16 H16 0.9500
C16 C17 1.396(7)
C17 H17 0.9500
C18 H18A 0.9800
C18 H18B 0.9800
C18 H18C 0.9800
S1M O6M 1.420(4)
S1M O7M 1.429(4)
S1M N1M 1.659(4)
S1M C12M 1.753(5)
O1M C1M 1.212(6)
O2M C3M 1.444(5)
O2M C6M 1.439(6)
O3M C7M 1.445(6)
O3M C8M 1.443(5)
O4M C9M 1.205(6)
N1M C1M 1.398(6)
N1M C4M 1.483(6)
C1M C2M 1.520(7)
C2M H2M 1.0000
C2M C3M 1.544(6)
C2M C5M 1.550(6)
C3M C4M 1.503(7)
C3M C8M 1.529(6)
C4M H4MA 0.9900
C4M H4MB 0.9900
C5M H5M 1.0000
C5M C6M 1.560(6)
C5M C9M 1.519(7)
C6M H6M 1.0000
C6M C7M 1.523(7)
C7M H7M 1.0000
C7M C8M 1.481(7)
C8M H8M 1.0000
C9M O5M 1.314(7)
C9M O5N 1.314(8)
O5M C10M 1.455(7)
C10M H10E 0.9900
C10M H10F 0.9900
C10M C11M 1.453(13)
C11M H11G 0.9800
C11M H11H 0.9800
C11M H11I 0.9800
O5N C10N 1.455(8)
C10N H10G 0.9900
C10N H10H 0.9900
C10N C11N 1.452(13)
C11N H11J 0.9800
C11N H11K 0.9800
C11N H11L 0.9800
C12M C13M 1.395(7)
C12M C17M 1.397(7)
C13M H13M 0.9500
C13M C14M 1.375(7)
C14M H14M 0.9500
C14M C15M 1.404(7)
C15M C16M 1.377(8)
C15M C18M 1.505(7)
C16M H16M 0.9500
C16M C17M 1.398(7)
C17M H17M 0.9500
C18M H18D 0.9800
C18M H18E 0.9800
C18M H18F 0.9800

loop_
_geom_torsion_atom_site_label_1
_geom_torsion_atom_site_label_2
_geom_torsion_atom_site_label_3
_geom_torsion_atom_site_label_4
_geom_torsion
S1 N1 C1 O1 -7.9(6)
S1 N1 C1 C2 172.7(3)
S1 N1 C4 C3 168.7(3)
S1 C12 C13 C14 -173.7(3)
S1 C12 C17 C16 174.4(3)
O1 C1 C2 C3 -157.6(4)
O1 C1 C2 C5 -46.8(6)
O2 C3 C4 N1 -83.2(4)
O2 C3 C8 O3 -27.3(5)
O2 C3 C8 C7 34.5(4)
O2 C6 C7 O3 30.9(4)
O2 C6 C7 C8 -31.2(4)
O3 C7 C8 C3 -110.3(4)
O4 C9 O5A C10A -22(2)
O4 C9 O5 C10 -0.1(10)
O6 S1 N1 C1 -43.5(4)
O6 S1 N1 C4 135.4(3)
O6 S1 C12 C13 5.6(4)
O6 S1 C12 C17 -169.9(3)
O7 S1 N1 C1 -173.2(3)
O7 S1 N1 C4 5.7(4)
O7 S1 C12 C13 137.7(4)
O7 S1 C12 C17 -37.8(4)
N1 S1 C12 C13 -110.9(4)
N1 S1 C12 C17 73.6(4)
N1 C1 C2 C3 21.8(4)
N1 C1 C2 C5 132.6(4)
C1 N1 C4 C3 -12.4(5)
C1 C2 C3 O2 86.3(4)
C1 C2 C3 C4 -29.8(4)
C1 C2 C3 C8 -166.4(3)
C1 C2 C5 C6 -111.1(4)
C1 C2 C5 C9 126.5(4)
C2 C3 C4 N1 25.8(4)
C2 C3 C8 O3 -133.2(4)
C2 C3 C8 C7 -71.4(4)
C2 C5 C6 O2 35.7(4)
C2 C5 C6 C7 -71.3(4)
C2 C5 C9 O4 157.8(5)
C2 C5 C9 O5A -47.2(11)
C2 C5 C9 O5 -18.8(7)
C3 O2 C6 C5 -58.7(4)
C3 O2 C6 C7 51.9(4)
C3 C2 C5 C6 -0.5(4)
C3 C2 C5 C9 -122.9(4)
C4 N1 C1 O1 173.1(4)
C4 N1 C1 C2 -6.3(5)
C4 C3 C8 O3 100.0(5)
C4 C3 C8 C7 161.8(4)
C5 C2 C3 O2 -34.4(4)
C5 C2 C3 C4 -150.6(4)
C5 C2 C3 C8 72.9(4)
C5 C6 C7 O3 137.3(4)
C5 C6 C7 C8 75.2(4)
C5 C9 O5A C10A -176.7(14)
C5 C9 O5 C10 176.5(6)
C6 O2 C3 C2 57.7(4)
C6 O2 C3 C4 170.7(4)
C6 O2 C3 C8 -53.8(4)
C6 C5 C9 O4 42.5(7)
C6 C5 C9 O5A -162.4(10)
C6 C5 C9 O5 -134.1(5)
C6 C7 C8 O3 108.3(4)
C6 C7 C8 C3 -2.0(4)
C7 O3 C8 C3 90.3(4)
C8 O3 C7 C6 -93.5(4)
C8 C3 C4 N1 153.1(4)
C9 C5 C6 O2 160.2(4)
C9 C5 C6 C7 53.1(5)
C9 O5A C10A C11A -72(2)
C9 O5 C10 C11 -89.7(8)
O5A C9 O5 C10 -103.8(18)
O5 C9 O5A C10A 73.5(18)
C12 S1 N1 C1 72.4(4)
C12 S1 N1 C4 -108.7(4)
C12 C13 C14 C15 -0.3(7)
C13 C12 C17 C16 -0.9(6)
C13 C14 C15 C16 -2.0(7)
C13 C14 C15 C18 178.5(5)
C14 C15 C16 C17 2.8(7)
C15 C16 C17 C12 -1.4(7)
C17 C12 C13 C14 1.7(7)
C18 C15 C16 C17 -177.7(5)
S1M N1M C1M O1M -5.0(7)
S1M N1M C1M C2M 175.3(3)
S1M N1M C4M C3M 163.4(3)
S1M C12M C13M C14M 177.5(3)
S1M C12M C17M C16M -178.2(3)
O1M C1M C2M C3M -152.6(4)
O1M C1M C2M C5M -43.6(6)
O2M C3M C4M N1M -80.4(4)
O2M C3M C8M O3M -28.4(5)
O2M C3M C8M C7M 33.0(4)
O2M C6M C7M O3M 29.2(5)
O2M C6M C7M C8M -32.8(4)
O3M C7M C8M C3M -109.9(4)
O4M C9M O5M C10M -6(4)
O4M C9M O5N C10N -1(7)
O6M S1M N1M C1M -32.2(4)
O6M S1M N1M C4M 154.5(3)
O6M S1M C12M C13M 37.5(4)
O6M S1M C12M C17M -142.9(4)
O7M S1M N1M C1M -161.6(4)
O7M S1M N1M C4M 25.0(4)
O7M S1M C12M C13M 171.4(4)
O7M S1M C12M C17M -8.9(4)
N1M S1M C12M C13M -77.5(4)
N1M S1M C12M C17M 102.2(4)
N1M C1M C2M C3M 27.0(4)
N1M C1M C2M C5M 136.1(4)
C1M N1M C4M C3M -10.8(5)
C1M C2M C3M O2M 81.8(4)
C1M C2M C3M C4M -33.9(4)
C1M C2M C3M C8M -170.5(4)
C1M C2M C5M C6M -106.1(4)
C1M C2M C5M C9M 133.6(4)
C2M C3M C4M N1M 27.8(4)
C2M C3M C8M O3M -134.3(4)
C2M C3M C8M C7M -72.8(4)
C2M C5M C6M O2M 33.6(4)
C2M C5M C6M C7M -73.7(4)
C2M C5M C9M O4M 20.3(7)
C2M C5M C9M O5M -163(2)
C2M C5M C9M O5N -161(4)
C3M O2M C6M C5M -58.0(4)
C3M O2M C6M C7M 52.8(4)
C3M C2M C5M C6M 2.0(4)
C3M C2M C5M C9M -118.4(4)
C4M N1M C1M O1M 168.8(4)
C4M N1M C1M C2M -10.9(5)
C4M C3M C8M O3M 99.4(5)
C4M C3M C8M C7M 160.8(4)
C5M C2M C3M O2M -36.7(4)
C5M C2M C3M C4M -152.4(4)
C5M C2M C3M C8M 71.0(4)
C5M C6M C7M O3M 135.9(4)
C5M C6M C7M C8M 73.9(4)
C5M C9M O5M C10M 177.3(19)
C5M C9M O5N C10N -180(4)
C6M O2M C3M C2M 58.8(4)
C6M O2M C3M C4M 170.6(4)
C6M O2M C3M C8M -53.3(4)
C6M C5M C9M O4M -92.7(6)
C6M C5M C9M O5M 84(2)
C6M C5M C9M O5N 86(4)
C6M C7M C8M O3M 109.7(4)
C6M C7M C8M C3M -0.2(4)
C7M O3M C8M C3M 90.6(4)
C8M O3M C7M C6M -92.1(4)
C8M C3M C4M N1M 155.2(4)
C9M C5M C6M O2M 154.2(4)
C9M C5M C6M C7M 46.9(5)
C9M O5M C10M C11M -92(3)
C9M O5N C10N C11N -115(6)
O5M C9M O5N C10N -113(100)
O5N C9M O5M C10M 64(100)
C12M S1M N1M C1M 84.3(4)
C12M S1M N1M C4M -89.1(4)
C12M C13M C14M C15M 1.1(7)
C13M C12M C17M C16M 1.4(7)
C13M C14M C15M C16M 0.6(7)
C13M C14M C15M C18M -177.4(4)
C14M C15M C16M C17M -1.4(7)
C15M C16M C17M C12M 0.4(7)
C17M C12M C13M C14M -2.1(7)
C18M C15M C16M C17M 176.6(4)

loop_
_twin_individual_id
_twin_individual_mass_fraction_refined
1 0.98(3)
2 0.02(3)
